data_7207313
loop_
_publ_author_name
'Cao, Xinhua'
'Wu, Yongquan'
'Liu, Keyin'
'Yu, Xudong'
'Wu, Bo'
'Wu, Huazhou'
'Gong, Zuguang'
'Yi, Tao'

_publ_section_title
;
 Iridium complex triggered white-light-emitting gel and its response to
 cysteine
;
_journal_issue 6
_journal_name_full 'Journal of Materials Chemistry'
_journal_page_first 2650
_journal_paper_doi 10.1039/c2jm13826c
_journal_volume 22
_journal_year 2012
_chemical_formula_moiety 'C36 H24 Ir N4 O2, F6 P, C H2 Cl2'
_chemical_formula_sum 'C37 H26 Cl2 F6 Ir N4 O2 P'
_chemical_formula_weight 966.69
_chemical_name_systematic
;
?
;
_space_group_IT_number 15
_symmetry_cell_setting monoclinic
_symmetry_space_group_name_Hall '-C 2yc'
_symmetry_space_group_name_H-M 'C 1 2/c 1'
_atom_sites_solution_hydrogens geom
_atom_sites_solution_primary direct
_atom_sites_solution_secondary difmap
_audit_creation_method SHELXL-97
_cell_angle_alpha 90.00
_cell_angle_beta 94.787(4)
_cell_angle_gamma 90.00
_cell_formula_units_Z 8
_cell_length_a 19.033(5)
_cell_length_b 14.272(4)
_cell_length_c 26.672(7)
_cell_measurement_reflns_used multi-scan
_cell_measurement_temperature 293(2)
_cell_measurement_theta_max 27.38
_cell_measurement_theta_min 2.411
_cell_volume 7220(3)
_computing_cell_refinement 'Bruker SMART'
_computing_data_collection 'Bruker SMART'
_computing_data_reduction 'Bruker SHELXTL'
_computing_molecular_graphics 'Bruker SHELXTL'
_computing_publication_material 'Bruker SHELXTL'
_computing_structure_refinement 'SHELXL-97 (Sheldrick, 1997)'
_computing_structure_solution 'SHELXS-97 (Sheldrick, 1990)'
_diffrn_ambient_temperature 293(2)
_diffrn_measured_fraction_theta_full 0.998
_diffrn_measured_fraction_theta_max 0.998
_diffrn_measurement_device_type 'CCD area detector'
_diffrn_measurement_method 'phi and omega scans'
_diffrn_radiation_monochromator graphite
_diffrn_radiation_source 'fine-focus sealed tube'
_diffrn_radiation_type MoK\a
_diffrn_radiation_wavelength 0.71073
_diffrn_reflns_av_R_equivalents 0.0406
_diffrn_reflns_av_sigmaI/netI 0.0420
_diffrn_reflns_limit_h_max 20
_diffrn_reflns_limit_h_min -22
_diffrn_reflns_limit_k_max 14
_diffrn_reflns_limit_k_min -16
_diffrn_reflns_limit_l_max 31
_diffrn_reflns_limit_l_min -26
_diffrn_reflns_number 14585
_diffrn_reflns_theta_full 25.01
_diffrn_reflns_theta_max 25.01
_diffrn_reflns_theta_min 1.79
_exptl_absorpt_coefficient_mu 3.962
_exptl_absorpt_correction_T_max 0.7169
_exptl_absorpt_correction_T_min 0.6478
_exptl_absorpt_correction_type empirical
_exptl_absorpt_process_details sadabs
_exptl_crystal_colour orange
_exptl_crystal_density_diffrn 1.779
_exptl_crystal_density_method 'not measured'
_exptl_crystal_description block
_exptl_crystal_F_000 3776
_exptl_crystal_size_max 0.12
_exptl_crystal_size_mid 0.11
_exptl_crystal_size_min 0.09
_refine_diff_density_max 1.453
_refine_diff_density_min -1.135
_refine_diff_density_rms 0.139
_refine_ls_extinction_method none
_refine_ls_goodness_of_fit_ref 1.076
_refine_ls_hydrogen_treatment constr
_refine_ls_matrix_type full
_refine_ls_number_parameters 478
_refine_ls_number_reflns 6340
_refine_ls_number_restraints 40
_refine_ls_restrained_S_all 1.138
_refine_ls_R_factor_all 0.0628
_refine_ls_R_factor_gt 0.0447
_refine_ls_shift/su_max 0.001
_refine_ls_shift/su_mean 0.000
_refine_ls_structure_factor_coef Fsqd
_refine_ls_weighting_details 'calc w=1/[\s^2^(Fo^2^)+(0.0803P)^2^+3.5601P] where P=(Fo^2^+2Fc^2^)/3'
_refine_ls_weighting_scheme calc
_refine_ls_wR_factor_gt 0.1255
_refine_ls_wR_factor_ref 0.1353
_reflns_number_gt 4446
_reflns_number_total 6340
_reflns_threshold_expression >2sigma(I)
_cod_data_source_file c2jm13826c.txt
_cod_data_source_block a01126a
_cod_depositor_comments
;
The following automatic conversions were performed:

'_symmetry_cell_setting' value 'Monoclinic' changed to 'monoclinic'
according to /home/saulius/struct/CIF-dictionaries/cif_core.dic
dictionary named 'cif_core.dic' version 2.4.1 from 2010-06-29.

Automatic conversion script
Id: cif_fix_values 1715 2011-07-08 13:25:40Z adriana 
;
_cod_original_sg_symbol_H-M C2/c
_cod_database_code 7207313

loop_
_symmetry_equiv_pos_as_xyz
'x, y, z'
'-x, y, -z+1/2'
'x+1/2, y+1/2, z'
'-x+1/2, y+1/2, -z+1/2'
'-x, -y, -z'
'x, -y, z-1/2'
'-x+1/2, -y+1/2, -z'
'x+1/2, -y+1/2, z-1/2'

loop_
_atom_site_label
_atom_site_type_symbol
_atom_site_fract_x
_atom_site_fract_y
_atom_site_fract_z
_atom_site_U_iso_or_equiv
_atom_site_adp_type
_atom_site_occupancy
_atom_site_symmetry_multiplicity
_atom_site_calc_flag
_atom_site_refinement_flags
Ir1 Ir 0.045273(13) 0.752415(16) 0.386765(9) 0.03259(13) Uani 1 1 d .
O1 O 0.2873(4) 0.4256(5) 0.3522(3) 0.102(3) Uani 1 1 d .
O2 O -0.1440(3) 0.5285(5) 0.4960(3) 0.085(2) Uani 1 1 d .
N1 N -0.0400(3) 0.6890(4) 0.3488(2) 0.0368(13) Uani 1 1 d .
N2 N 0.1307(3) 0.8028(4) 0.4302(2) 0.0325(12) Uani 1 1 d .
N3 N 0.0683(3) 0.8381(4) 0.3240(2) 0.0375(14) Uani 1 1 d .
N4 N -0.0041(3) 0.8826(4) 0.4021(2) 0.0390(14) Uani 1 1 d .
F1 F 0.7541(5) 0.2314(6) 0.2914(5) 0.173(4) Uani 1 1 d U
F2 F 0.9023(4) 0.3119(6) 0.3188(5) 0.173(4) Uani 1 1 d U
F3 F 0.8597(5) 0.1739(6) 0.3044(5) 0.175(4) Uani 1 1 d U
F4 F 0.8158(8) 0.2467(6) 0.3593(4) 0.193(5) Uani 1 1 d U
F5 F 0.8027(6) 0.3668(6) 0.3034(9) 0.325(11) Uani 1 1 d .
F6 F 0.8401(16) 0.296(2) 0.2554(7) 0.453(17) Uani 1 1 d .
P1 P 0.82950(14) 0.27093(18) 0.30349(10) 0.0604(6) Uani 1 1 d U
C1 C 0.0912(4) 0.6326(4) 0.3650(3) 0.0343(16) Uani 1 1 d .
C2 C 0.1619(4) 0.6081(5) 0.3718(3) 0.0435(18) Uani 1 1 d .
H2 H 0.1939 0.6498 0.3879 0.052 Uiso 1 1 calc R
C3 C 0.1863(4) 0.5216(5) 0.3548(3) 0.0478(19) Uani 1 1 d .
C4 C 0.1377(5) 0.4579(6) 0.3309(3) 0.061(2) Uani 1 1 d .
H4 H 0.1528 0.3997 0.3204 0.074 Uiso 1 1 calc R
C5 C 0.0673(5) 0.4832(6) 0.3232(3) 0.058(2) Uani 1 1 d .
H5 H 0.0352 0.4420 0.3068 0.069 Uiso 1 1 calc R
C6 C 0.0437(4) 0.5702(5) 0.3399(3) 0.0423(18) Uani 1 1 d .
C7 C -0.0288(4) 0.6018(5) 0.3310(3) 0.0460(19) Uani 1 1 d .
C8 C -0.0850(5) 0.5517(6) 0.3074(3) 0.065(2) Uani 1 1 d .
H8 H -0.0773 0.4919 0.2951 0.078 Uiso 1 1 calc R
C9 C -0.1514(5) 0.5893(7) 0.3019(4) 0.074(3) Uani 1 1 d .
H9 H -0.1888 0.5556 0.2862 0.089 Uiso 1 1 calc R
C10 C -0.1616(4) 0.6791(6) 0.3204(4) 0.065(2) Uani 1 1 d .
H10 H -0.2059 0.7071 0.3168 0.077 Uiso 1 1 calc R
C11 C -0.1053(5) 0.7251(6) 0.3441(3) 0.054(2) Uani 1 1 d .
H11 H -0.1126 0.7840 0.3576 0.064 Uiso 1 1 calc R
C12 C 0.2615(5) 0.4986(7) 0.3630(4) 0.071(3) Uani 1 1 d .
H12 H 0.2915 0.5443 0.3776 0.085 Uiso 1 1 calc R
C13 C 0.0272(3) 0.6929(4) 0.4530(2) 0.0327(15) Uani 1 1 d .
C14 C -0.0286(4) 0.6366(5) 0.4643(3) 0.0386(17) Uani 1 1 d .
H14 H -0.0624 0.6193 0.4388 0.046 Uiso 1 1 calc R
C15 C -0.0350(4) 0.6049(5) 0.5140(3) 0.0444(18) Uani 1 1 d .
C16 C 0.0155(4) 0.6285(5) 0.5521(3) 0.0468(19) Uani 1 1 d .
H16 H 0.0120 0.6057 0.5845 0.056 Uiso 1 1 calc R
C17 C 0.0708(4) 0.6857(5) 0.5424(3) 0.0416(17) Uani 1 1 d .
H17 H 0.1046 0.7024 0.5680 0.050 Uiso 1 1 calc R
C18 C 0.0755(4) 0.7178(5) 0.4943(3) 0.0338(15) Uani 1 1 d .
C19 C 0.1331(3) 0.7819(5) 0.4807(3) 0.0323(15) Uani 1 1 d .
C20 C 0.1845(3) 0.8208(5) 0.5150(3) 0.0409(17) Uani 1 1 d .
H20 H 0.1851 0.8072 0.5492 0.049 Uiso 1 1 calc R
C21 C 0.2345(4) 0.8802(6) 0.4972(3) 0.048(2) Uani 1 1 d .
H21 H 0.2676 0.9091 0.5197 0.057 Uiso 1 1 calc R
C22 C 0.2352(4) 0.8961(5) 0.4472(3) 0.0493(19) Uani 1 1 d .
H22 H 0.2702 0.9333 0.4351 0.059 Uiso 1 1 calc R
C23 C 0.1835(4) 0.8568(5) 0.4142(3) 0.0426(17) Uani 1 1 d .
H23 H 0.1848 0.8675 0.3799 0.051 Uiso 1 1 calc R
C24 C -0.0954(4) 0.5470(6) 0.5246(3) 0.058(2) Uani 1 1 d .
H24 H -0.0955 0.5226 0.5569 0.070 Uiso 1 1 calc R
C25 C 0.1074(4) 0.8159(6) 0.2855(3) 0.0488(19) Uani 1 1 d .
H25 H 0.1194 0.7535 0.2807 0.059 Uiso 1 1 calc R
C26 C 0.1298(5) 0.8833(6) 0.2532(3) 0.056(2) Uani 1 1 d .
H26 H 0.1580 0.8658 0.2279 0.067 Uiso 1 1 calc R
C27 C 0.1115(5) 0.9739(6) 0.2578(3) 0.062(2) Uani 1 1 d .
H27 H 0.1255 1.0182 0.2351 0.075 Uiso 1 1 calc R
C28 C 0.0707(4) 1.0012(5) 0.2974(3) 0.052(2) Uani 1 1 d .
C29 C 0.0507(4) 0.9303(5) 0.3291(3) 0.0388(16) Uani 1 1 d .
C30 C 0.0108(4) 0.9532(5) 0.3706(3) 0.0418(17) Uani 1 1 d .
C31 C -0.0094(4) 1.0476(5) 0.3775(3) 0.052(2) Uani 1 1 d .
C32 C 0.0118(5) 1.1172(6) 0.3436(4) 0.074(3) Uani 1 1 d .
H32 H -0.0016 1.1792 0.3479 0.089 Uiso 1 1 calc R
C33 C 0.0504(5) 1.0953(6) 0.3058(4) 0.070(3) Uani 1 1 d .
H33 H 0.0642 1.1423 0.2846 0.084 Uiso 1 1 calc R
C34 C -0.0499(5) 1.0641(6) 0.4191(4) 0.069(3) Uani 1 1 d .
H34 H -0.0648 1.1247 0.4256 0.083 Uiso 1 1 calc R
C35 C -0.0668(5) 0.9942(7) 0.4491(4) 0.067(3) Uani 1 1 d .
H35 H -0.0944 1.0058 0.4756 0.081 Uiso 1 1 calc R
C36 C -0.0428(4) 0.9028(6) 0.4404(3) 0.049(2) Uani 1 1 d .
H36 H -0.0542 0.8549 0.4619 0.059 Uiso 1 1 calc R
Cl1 Cl 0.2106(18) 0.2600(9) 0.4136(11) 0.75(3) Uani 1 1 d .
Cl2 Cl 0.1959(11) 0.1282(11) 0.4236(12) 0.84(3) Uani 1 1 d .
C37 C 0.1385(8) 0.1772(14) 0.4501(7) 0.150(6) Uani 1 1 d U
H37A H 0.1425 0.1770 0.4866 0.180 Uiso 1 1 calc R
H37B H 0.0905 0.1732 0.4347 0.180 Uiso 1 1 calc R

loop_
_atom_site_aniso_label
_atom_site_aniso_U_11
_atom_site_aniso_U_22
_atom_site_aniso_U_33
_atom_site_aniso_U_23
_atom_site_aniso_U_13
_atom_site_aniso_U_12
Ir1 0.0398(2) 0.02783(19) 0.03057(19) -0.00061(11) 0.00536(12) -0.00298(11)
O1 0.115(6) 0.089(5) 0.101(6) -0.026(4) 0.010(5) 0.054(5)
O2 0.076(4) 0.102(5) 0.076(5) 0.007(4) 0.005(4) -0.052(4)
N1 0.039(3) 0.037(3) 0.033(3) 0.006(3) -0.002(3) -0.005(3)
N2 0.036(3) 0.030(3) 0.033(3) -0.002(2) 0.010(2) -0.005(2)
N3 0.048(4) 0.039(3) 0.026(3) 0.006(2) 0.006(3) -0.003(3)
N4 0.039(3) 0.036(3) 0.043(4) -0.003(3) 0.004(3) 0.000(3)
F1 0.123(6) 0.159(8) 0.221(10) 0.073(6) -0.081(7) -0.042(5)
F2 0.092(5) 0.114(6) 0.306(12) 0.050(7) -0.024(6) -0.024(5)
F3 0.150(7) 0.096(5) 0.287(11) -0.020(6) 0.056(7) 0.006(5)
F4 0.276(12) 0.228(12) 0.075(5) -0.020(5) 0.018(6) -0.092(7)
F5 0.160(9) 0.058(5) 0.76(4) -0.019(11) 0.069(15) 0.018(6)
F6 0.66(5) 0.54(3) 0.177(18) 0.19(2) 0.12(2) -0.12(4)
P1 0.0657(15) 0.0596(14) 0.0565(15) 0.0048(11) 0.0085(12) 0.0043(11)
C1 0.049(4) 0.021(3) 0.034(4) -0.001(3) 0.010(3) 0.004(3)
C2 0.059(5) 0.039(4) 0.034(4) -0.004(3) 0.005(3) 0.003(3)
C3 0.068(5) 0.037(4) 0.040(4) -0.002(3) 0.016(4) 0.008(4)
C4 0.087(7) 0.046(5) 0.052(5) -0.010(4) 0.012(5) 0.013(5)
C5 0.089(7) 0.045(5) 0.037(5) -0.009(4) -0.002(4) -0.012(4)
C6 0.069(5) 0.031(4) 0.027(4) 0.000(3) 0.005(4) -0.006(3)
C7 0.064(5) 0.042(4) 0.032(4) 0.004(3) 0.002(4) -0.015(4)
C8 0.080(7) 0.053(5) 0.061(6) -0.010(4) -0.007(5) -0.023(5)
C9 0.063(6) 0.078(7) 0.078(7) -0.005(6) -0.021(5) -0.021(5)
C10 0.050(5) 0.066(6) 0.074(6) 0.007(5) -0.013(4) -0.011(4)
C11 0.057(5) 0.053(5) 0.050(5) 0.008(4) -0.007(4) -0.008(4)
C12 0.080(6) 0.066(6) 0.069(7) -0.003(5) 0.027(5) 0.025(5)
C13 0.037(4) 0.030(4) 0.030(4) -0.005(3) 0.000(3) 0.000(3)
C14 0.043(4) 0.042(4) 0.032(4) -0.005(3) 0.004(3) -0.012(3)
C15 0.060(5) 0.038(4) 0.036(4) -0.002(3) 0.008(4) -0.014(4)
C16 0.059(5) 0.048(5) 0.034(4) 0.006(3) 0.008(4) -0.007(4)
C17 0.050(4) 0.043(4) 0.031(4) -0.003(3) -0.002(3) -0.008(3)
C18 0.041(4) 0.025(3) 0.037(4) -0.005(3) 0.011(3) -0.003(3)
C19 0.030(4) 0.026(3) 0.041(4) -0.006(3) 0.004(3) -0.002(3)
C20 0.039(4) 0.043(4) 0.040(4) -0.009(3) 0.000(3) -0.003(3)
C21 0.044(5) 0.044(5) 0.055(6) -0.008(3) -0.001(4) -0.009(3)
C22 0.045(4) 0.047(5) 0.056(5) 0.004(4) 0.010(4) -0.013(4)
C23 0.046(4) 0.040(4) 0.043(4) 0.001(3) 0.011(3) -0.006(3)
C24 0.061(5) 0.064(6) 0.051(5) -0.003(4) 0.017(4) -0.024(4)
C25 0.065(5) 0.046(5) 0.036(4) -0.002(3) 0.007(4) -0.002(4)
C26 0.074(6) 0.062(6) 0.032(4) 0.006(4) 0.008(4) -0.006(4)
C27 0.081(6) 0.058(6) 0.050(5) 0.020(4) 0.016(5) -0.011(5)
C28 0.058(5) 0.045(5) 0.053(5) 0.014(4) -0.004(4) -0.003(4)
C29 0.040(4) 0.041(4) 0.035(4) 0.006(3) 0.001(3) -0.003(3)
C30 0.044(4) 0.030(4) 0.051(5) -0.002(3) -0.001(4) 0.003(3)
C31 0.056(5) 0.040(4) 0.060(5) -0.004(4) 0.008(4) 0.009(4)
C32 0.087(7) 0.036(5) 0.098(8) 0.012(5) 0.006(6) 0.013(5)
C33 0.084(7) 0.042(5) 0.083(7) 0.014(5) 0.007(6) -0.003(5)
C34 0.078(7) 0.044(5) 0.086(7) -0.007(5) 0.017(6) 0.024(5)
C35 0.068(6) 0.062(6) 0.074(7) -0.019(5) 0.017(5) 0.020(5)
C36 0.046(4) 0.060(5) 0.043(5) -0.001(4) 0.013(4) 0.008(4)
Cl1 1.37(8) 0.31(2) 0.62(4) 0.182(17) 0.41(5) 0.17(2)
Cl2 0.58(3) 0.329(18) 1.57(8) 0.36(3) -0.13(3) 0.110(18)
C37 0.101(8) 0.214(11) 0.140(9) -0.016(9) 0.045(7) -0.016(8)

loop_
_atom_type_symbol
_atom_type_description
_atom_type_scat_dispersion_real
_atom_type_scat_dispersion_imag
_atom_type_scat_source
C C 0.0033 0.0016 'International Tables Vol C Tables 4.2.6.8 and 6.1.1.4'
H H 0.0000 0.0000 'International Tables Vol C Tables 4.2.6.8 and 6.1.1.4'
N N 0.0061 0.0033 'International Tables Vol C Tables 4.2.6.8 and 6.1.1.4'
O O 0.0106 0.0060 'International Tables Vol C Tables 4.2.6.8 and 6.1.1.4'
F F 0.0171 0.0103 'International Tables Vol C Tables 4.2.6.8 and 6.1.1.4'
P P 0.1023 0.0942 'International Tables Vol C Tables 4.2.6.8 and 6.1.1.4'
Ir Ir -1.4442 7.9887 'International Tables Vol C Tables 4.2.6.8 and 6.1.1.4'
Cl Cl 0.1484 0.1585 'International Tables Vol C Tables 4.2.6.8 and 6.1.1.4'

loop_
_geom_angle_atom_site_label_1
_geom_angle_atom_site_label_2
_geom_angle_atom_site_label_3
_geom_angle
C13 Ir1 C1 90.3(3)
C13 Ir1 N2 80.6(2)
C1 Ir1 N2 96.7(3)
C13 Ir1 N1 93.5(2)
C1 Ir1 N1 80.1(3)
N2 Ir1 N1 173.4(2)
C13 Ir1 N4 95.1(2)
C1 Ir1 N4 174.4(2)
N2 Ir1 N4 85.8(2)
N1 Ir1 N4 97.8(2)
C13 Ir1 N3 169.7(2)
C1 Ir1 N3 97.8(2)
N2 Ir1 N3 92.1(2)
N1 Ir1 N3 94.1(2)
N4 Ir1 N3 77.0(2)
C11 N1 C7 119.4(7)
C11 N1 Ir1 124.4(5)
C7 N1 Ir1 116.0(5)
C23 N2 C19 117.8(6)
C23 N2 Ir1 126.3(5)
C19 N2 Ir1 115.9(4)
C25 N3 C29 117.1(6)
C25 N3 Ir1 128.1(5)
C29 N3 Ir1 113.7(4)
C36 N4 C30 117.9(6)
C36 N4 Ir1 127.7(5)
C30 N4 Ir1 114.2(4)
F6 P1 F5 80.2(13)
F6 P1 F3 99.9(14)
F5 P1 F3 177.8(7)
F6 P1 F4 177.2(14)
F5 P1 F4 97.0(10)
F3 P1 F4 82.9(6)
F6 P1 F2 87.0(12)
F5 P1 F2 87.2(6)
F3 P1 F2 90.6(5)
F4 P1 F2 92.8(7)
F6 P1 F1 96.3(14)
F5 P1 F1 91.4(6)
F3 P1 F1 90.8(5)
F4 P1 F1 83.8(7)
F2 P1 F1 176.1(8)
C2 C1 C6 118.9(6)
C2 C1 Ir1 127.7(5)
C6 C1 Ir1 113.4(5)
C1 C2 C3 121.4(7)
C1 C2 H2 119.3
C3 C2 H2 119.3
C2 C3 C4 119.4(8)
C2 C3 C12 119.4(8)
C4 C3 C12 121.2(7)
C5 C4 C3 119.2(7)
C5 C4 H4 120.4
C3 C4 H4 120.4
C4 C5 C6 120.8(8)
C4 C5 H5 119.6
C6 C5 H5 119.6
C1 C6 C5 120.2(7)
C1 C6 C7 116.6(6)
C5 C6 C7 123.1(7)
N1 C7 C8 119.5(8)
N1 C7 C6 113.8(6)
C8 C7 C6 126.7(8)
C9 C8 C7 120.9(8)
C9 C8 H8 119.6
C7 C8 H8 119.6
C8 C9 C10 118.6(8)
C8 C9 H9 120.7
C10 C9 H9 120.7
C11 C10 C9 118.6(9)
C11 C10 H10 120.7
C9 C10 H10 120.7
N1 C11 C10 122.9(8)
N1 C11 H11 118.5
C10 C11 H11 118.5
O1 C12 C3 124.9(10)
O1 C12 H12 117.5
C3 C12 H12 117.5
C14 C13 C18 115.8(6)
C14 C13 Ir1 128.7(5)
C18 C13 Ir1 115.4(5)
C13 C14 C15 121.2(6)
C13 C14 H14 119.4
C15 C14 H14 119.4
C16 C15 C14 120.1(7)
C16 C15 C24 120.3(7)
C14 C15 C24 119.6(7)
C17 C16 C15 120.2(7)
C17 C16 H16 119.9
C15 C16 H16 119.9
C16 C17 C18 119.1(7)
C16 C17 H17 120.5
C18 C17 H17 120.5
C17 C18 C13 123.6(6)
C17 C18 C19 122.6(6)
C13 C18 C19 113.8(6)
N2 C19 C20 121.2(6)
N2 C19 C18 114.0(6)
C20 C19 C18 124.8(7)
C21 C20 C19 118.8(7)
C21 C20 H20 120.6
C19 C20 H20 120.6
C22 C21 C20 120.2(7)
C22 C21 H21 119.9
C20 C21 H21 119.9
C21 C22 C23 119.6(7)
C21 C22 H22 120.2
C23 C22 H22 120.2
N2 C23 C22 122.2(7)
N2 C23 H23 118.9
C22 C23 H23 118.9
O2 C24 C15 126.0(8)
O2 C24 H24 117.0
C15 C24 H24 117.0
N3 C25 C26 121.8(8)
N3 C25 H25 119.1
C26 C25 H25 119.1
C27 C26 C25 121.0(8)
C27 C26 H26 119.5
C25 C26 H26 119.5
C26 C27 C28 119.6(7)
C26 C27 H27 120.2
C28 C27 H27 120.2
C29 C28 C27 116.6(7)
C29 C28 C33 120.0(8)
C27 C28 C33 123.4(8)
N3 C29 C28 123.8(7)
N3 C29 C30 116.6(6)
C28 C29 C30 119.5(7)
N4 C30 C31 123.5(7)
N4 C30 C29 117.4(6)
C31 C30 C29 119.1(7)
C30 C31 C34 115.5(7)
C30 C31 C32 119.0(8)
C34 C31 C32 125.5(8)
C33 C32 C31 121.3(8)
C33 C32 H32 119.3
C31 C32 H32 119.3
C32 C33 C28 121.0(9)
C32 C33 H33 119.5
C28 C33 H33 119.5
C35 C34 C31 121.1(8)
C35 C34 H34 119.4
C31 C34 H34 119.4
C34 C35 C36 119.7(8)
C34 C35 H35 120.1
C36 C35 H35 120.1
N4 C36 C35 122.2(8)
N4 C36 H36 118.9
C35 C36 H36 118.9
Cl2 C37 Cl1 61.5(9)
Cl2 C37 H37A 117.6
Cl1 C37 H37A 117.6
Cl2 C37 H37B 117.6
Cl1 C37 H37B 117.6
H37A C37 H37B 114.7

loop_
_geom_bond_atom_site_label_1
_geom_bond_atom_site_label_2
_geom_bond_distance
Ir1 C13 2.016(7)
Ir1 C1 2.028(6)
Ir1 N2 2.047(5)
Ir1 N1 2.050(5)
Ir1 N4 2.136(6)
Ir1 N3 2.148(5)
O1 C12 1.197(10)
O2 C24 1.179(10)
N1 C11 1.343(10)
N1 C7 1.354(9)
N2 C23 1.363(8)
N2 C19 1.376(9)
N3 C25 1.354(9)
N3 C29 1.367(9)
N4 C36 1.341(8)
N4 C30 1.356(9)
F1 P1 1.550(9)
F2 P1 1.529(8)
F3 P1 1.499(9)
F4 P1 1.570(11)
F5 P1 1.460(8)
F6 P1 1.364(13)
C1 C2 1.387(10)
C1 C6 1.398(9)
C2 C3 1.408(9)
C2 H2 0.9300
C3 C4 1.410(11)
C3 C12 1.468(11)
C4 C5 1.387(12)
C4 H4 0.9300
C5 C6 1.406(10)
C5 H5 0.9300
C6 C7 1.452(11)
C7 C8 1.394(10)
C8 C9 1.370(12)
C8 H8 0.9300
C9 C10 1.393(12)
C9 H9 0.9300
C10 C11 1.366(11)
C10 H10 0.9300
C11 H11 0.9300
C12 H12 0.9300
C13 C14 1.385(9)
C13 C18 1.420(9)
C14 C15 1.415(10)
C14 H14 0.9300
C15 C16 1.382(10)
C15 C24 1.461(10)
C16 C17 1.374(9)
C16 H16 0.9300
C17 C18 1.371(9)
C17 H17 0.9300
C18 C19 1.495(10)
C19 C20 1.399(9)
C20 C21 1.387(9)
C20 H20 0.9300
C21 C22 1.355(10)
C21 H21 0.9300
C22 C23 1.384(10)
C22 H22 0.9300
C23 H23 0.9300
C24 H24 0.9300
C25 C26 1.384(10)
C25 H25 0.9300
C26 C27 1.347(11)
C26 H26 0.9300
C27 C28 1.418(11)
C27 H27 0.9300
C28 C29 1.392(10)
C28 C33 1.421(12)
C29 C30 1.432(10)
C30 C31 1.418(9)
C31 C34 1.422(11)
C31 C32 1.425(11)
C32 C33 1.333(12)
C32 H32 0.9300
C33 H33 0.9300
C34 C35 1.335(12)
C34 H34 0.9300
C35 C36 1.407(11)
C35 H35 0.9300
C36 H36 0.9300
Cl1 C37 2.11(3)
Cl2 C37 1.52(3)
C37 H37A 0.9700
C37 H37B 0.9700
